data_7234890
loop_
_publ_author_name
'Suraj Kumar Pathak'
'Balaram Pradhan'
'Ravindra Kumar Gupta'
'Monika Gupta'
'Santanu Kumar Pal'
'Ammathnadu S. Achalkumar'

_publ_section_title
;
 Aromatic pi-pi driven supergelation, aggregation induced emission and
 columnar self-assembly of star-shaped 1,2,4-oxadiazole derivatives
;
_journal_name_full 'Journal of Materials Chemistry C'
_journal_page_first 6546
_journal_page_last 6561
_journal_paper_doi 10.1039/C6TC01939K
_journal_volume 4
_journal_year 2016
_chemical_formula_moiety 'C60 H78 N6 O6'
_chemical_formula_sum 'C60 H78 N6 O6'
_chemical_formula_weight 979.28
_space_group_IT_number 2
_space_group_name_Hall '-P 1'
_space_group_name_H-M_alt 'P -1'
_symmetry_cell_setting triclinic
_symmetry_space_group_name_Hall '-P 1'
_symmetry_space_group_name_H-M 'P -1'
_atom_sites_solution_hydrogens geom
_atom_sites_solution_primary direct
_atom_sites_solution_secondary difmap
_cell_angle_alpha 87.885(4)
_cell_angle_beta 83.205(4)
_cell_angle_gamma 80.832(4)
_cell_formula_units_Z 2
_cell_length_a 9.5084(6)
_cell_length_b 10.1887(6)
_cell_length_c 29.8085(17)
_cell_measurement_temperature 296(2)
_cell_volume 2830.4(3)
_computing_cell_refinement 'Bruker SMART'
_computing_data_collection 'Bruker SMART'
_computing_data_reduction 'Bruker SAINT'
_computing_molecular_graphics 'Bruker SHELXTL'
_computing_publication_material 'Bruker SHELXTL'
_computing_structure_refinement 'SHELXL-97 (Sheldrick, 1997)'
_computing_structure_solution 'SHELXS-97 (Sheldrick, 1990)'
_diffrn_ambient_temperature 296(2)
_diffrn_measured_fraction_theta_full 0.941
_diffrn_measured_fraction_theta_max 0.941
_diffrn_measurement_device_type 'CCD area detector'
_diffrn_measurement_method 'phi and omega scans'
_diffrn_radiation_monochromator graphite
_diffrn_radiation_source 'fine-focus sealed tube'
_diffrn_radiation_type MoK\a
_diffrn_radiation_wavelength 0.71073
_diffrn_reflns_av_R_equivalents 0.0694
_diffrn_reflns_av_sigmaI/netI 0.1016
_diffrn_reflns_limit_h_max 11
_diffrn_reflns_limit_h_min -11
_diffrn_reflns_limit_k_max 11
_diffrn_reflns_limit_k_min -11
_diffrn_reflns_limit_l_max 35
_diffrn_reflns_limit_l_min -35
_diffrn_reflns_number 41914
_diffrn_reflns_theta_full 25.00
_diffrn_reflns_theta_max 25.00
_diffrn_reflns_theta_min 0.69
_exptl_absorpt_coefficient_mu 0.074
_exptl_absorpt_correction_T_max 0.987
_exptl_absorpt_correction_T_min 0.982
_exptl_absorpt_correction_type multi-scan
_exptl_absorpt_process_details SADABS
_exptl_crystal_colour colorless
_exptl_crystal_density_diffrn 1.149
_exptl_crystal_density_method 'not measured'
_exptl_crystal_description needle
_exptl_crystal_F_000 1056
_exptl_crystal_size_max 0.36
_exptl_crystal_size_mid 0.20
_exptl_crystal_size_min 0.18
_refine_diff_density_max 0.232
_refine_diff_density_min -0.249
_refine_diff_density_rms 0.060
_refine_ls_extinction_method none
_refine_ls_goodness_of_fit_ref 1.029
_refine_ls_hydrogen_treatment constr
_refine_ls_matrix_type full
_refine_ls_number_parameters 652
_refine_ls_number_reflns 9375
_refine_ls_number_restraints 0
_refine_ls_restrained_S_all 1.029
_refine_ls_R_factor_all 0.1543
_refine_ls_R_factor_gt 0.0674
_refine_ls_shift/su_max 0.000
_refine_ls_shift/su_mean 0.000
_refine_ls_structure_factor_coef Fsqd
_refine_ls_weighting_details 'calc w=1/[\s^2^(Fo^2^)+(0.1000P)^2^+0.0000P] where P=(Fo^2^+2Fc^2^)/3'
_refine_ls_weighting_scheme calc
_refine_ls_wR_factor_gt 0.1695
_refine_ls_wR_factor_ref 0.2203
_reflns_number_gt 4618
_reflns_number_total 9375
_reflns_threshold_expression >2sigma(I)
_cod_data_source_file J-Mater-Chem-C-2016-4-6546.cif
_cod_data_source_block sp_1
_cod_original_sg_symbol_H-M P-1
_cod_database_code 7234890

loop_
_symmetry_equiv_pos_as_xyz
'x, y, z'
'-x, -y, -z'

loop_
_atom_site_label
_atom_site_type_symbol
_atom_site_fract_x
_atom_site_fract_y
_atom_site_fract_z
_atom_site_U_iso_or_equiv
_atom_site_adp_type
_atom_site_occupancy
_atom_site_symmetry_multiplicity
_atom_site_calc_flag
_atom_site_refinement_flags
_atom_site_disorder_assembly
_atom_site_disorder_group
C5 C 0.3351(3) 0.5923(3) 0.38404(10) 0.0537(8) Uani 1 1 d . . .
C1 C 0.2664(3) 0.6779(3) 0.31163(10) 0.0542(8) Uani 1 1 d . . .
C8 C 0.5156(3) 1.1147(3) 0.35005(10) 0.0553(8) Uani 1 1 d . . .
C3 C 0.3826(3) 0.8088(3) 0.35767(10) 0.0560(8) Uani 1 1 d . . .
C7 C 0.4418(3) 0.9324(3) 0.36121(10) 0.0547(8) Uani 1 1 d . . .
C4 C 0.3899(3) 0.7068(3) 0.39090(10) 0.0561(8) Uani 1 1 d . . .
H4 H 0.4311 0.7164 0.4171 0.067 Uiso 1 1 calc R . .
C2 C 0.3204(3) 0.7933(3) 0.31873(10) 0.0578(9) Uani 1 1 d . . .
H2 H 0.3148 0.8613 0.2970 0.069 Uiso 1 1 calc R . .
C9 C 0.5421(3) 1.2389(3) 0.32672(10) 0.0575(9) Uani 1 1 d . . .
C12 C 0.5974(4) 1.4698(3) 0.27914(11) 0.0646(9) Uani 1 1 d . . .
C6 C 0.2732(3) 0.5773(3) 0.34473(10) 0.0564(8) Uani 1 1 d . . .
H6 H 0.2364 0.5000 0.3406 0.068 Uiso 1 1 calc R . .
C13 C 0.6523(4) 1.4377(3) 0.31963(11) 0.0672(9) Uani 1 1 d . . .
H13 H 0.7074 1.4931 0.3313 0.081 Uiso 1 1 calc R . .
C14 C 0.6250(4) 1.3229(3) 0.34279(11) 0.0662(9) Uani 1 1 d . . .
H14 H 0.6633 1.3014 0.3699 0.079 Uiso 1 1 calc R . .
C11 C 0.5117(4) 1.3880(4) 0.26288(11) 0.0718(10) Uani 1 1 d . . .
H11 H 0.4723 1.4101 0.2360 0.086 Uiso 1 1 calc R . .
C10 C 0.4850(4) 1.2745(3) 0.28648(11) 0.0685(10) Uani 1 1 d . . .
H10 H 0.4277 1.2205 0.2753 0.082 Uiso 1 1 calc R . .
C17 C 0.5836(5) 1.8528(4) 0.22134(14) 0.0988(13) Uani 1 1 d . . .
H17A H 0.5480 1.9032 0.2484 0.119 Uiso 1 1 calc R . .
H17B H 0.5151 1.7942 0.2174 0.119 Uiso 1 1 calc R . .
C15 C 0.7113(4) 1.6654(4) 0.26566(13) 0.0825(11) Uani 1 1 d . . .
H15A H 0.8054 1.6147 0.2684 0.099 Uiso 1 1 calc R . .
H15B H 0.6743 1.7065 0.2944 0.099 Uiso 1 1 calc R . .
C16 C 0.7208(5) 1.7693(4) 0.22916(13) 0.0941(13) Uani 1 1 d . . .
H16A H 0.7864 1.8269 0.2366 0.113 Uiso 1 1 calc R . .
H16B H 0.7619 1.7257 0.2012 0.113 Uiso 1 1 calc R . .
C21 C 0.2988(7) 2.1770(7) 0.1216(3) 0.180(3) Uani 1 1 d . . .
H21A H 0.2587 2.2377 0.1458 0.217 Uiso 1 1 calc R . .
H21B H 0.2356 2.1111 0.1215 0.217 Uiso 1 1 calc R . .
C19 C 0.4417(6) 2.0236(5) 0.17452(19) 0.1394(19) Uani 1 1 d . . .
H19A H 0.4071 2.0789 0.2005 0.167 Uiso 1 1 calc R . .
H19B H 0.3767 1.9596 0.1737 0.167 Uiso 1 1 calc R . .
C18 C 0.5861(5) 1.9493(5) 0.18155(15) 0.1129(15) Uani 1 1 d . . .
H18A H 0.6490 2.0126 0.1862 0.135 Uiso 1 1 calc R . .
H18B H 0.6259 1.9005 0.1544 0.135 Uiso 1 1 calc R . .
C20 C 0.4338(7) 2.1099(6) 0.1329(2) 0.164(2) Uani 1 1 d . . .
H20A H 0.4942 2.1771 0.1353 0.196 Uiso 1 1 calc R . .
H20B H 0.4773 2.0551 0.1075 0.196 Uiso 1 1 calc R . .
C22 C 0.2923(8) 2.2546(7) 0.0779(3) 0.180(3) Uani 1 1 d . . .
H22A H 0.3445 2.3282 0.0797 0.216 Uiso 1 1 calc R . .
H22B H 0.3443 2.1975 0.0541 0.216 Uiso 1 1 calc R . .
C23 C 0.1635(9) 2.3048(8) 0.0646(3) 0.193(3) Uani 1 1 d . . .
H23A H 0.1121 2.3614 0.0885 0.232 Uiso 1 1 calc R . .
H23B H 0.1116 2.2307 0.0632 0.232 Uiso 1 1 calc R . .
C24 C 0.1518(9) 2.3770(7) 0.0243(3) 0.210(3) Uani 1 1 d . . .
H24A H 0.1997 2.4530 0.0247 0.314 Uiso 1 1 calc R . .
H24B H 0.0524 2.4061 0.0210 0.314 Uiso 1 1 calc R . .
H24C H 0.1953 2.3218 -0.0006 0.314 Uiso 1 1 calc R . .
C26 C 0.3238(3) 0.3019(3) 0.45264(9) 0.0506(8) Uani 1 1 d . . .
C27 C 0.2801(3) 0.1729(3) 0.46435(9) 0.0502(8) Uani 1 1 d . . .
C30 C 0.1992(3) -0.0753(3) 0.48486(10) 0.0552(8) Uani 1 1 d . . .
C28 C 0.3253(3) 0.0990(3) 0.50112(10) 0.0598(9) Uani 1 1 d . . .
H28 H 0.3831 0.1333 0.5194 0.072 Uiso 1 1 calc R . .
C25 C 0.3416(3) 0.4813(3) 0.41647(10) 0.0541(8) Uani 1 1 d . . .
C29 C 0.2870(4) -0.0242(3) 0.51151(10) 0.0605(9) Uani 1 1 d . . .
H29 H 0.3198 -0.0728 0.5362 0.073 Uiso 1 1 calc R . .
C31 C 0.1503(3) -0.0009(3) 0.44803(10) 0.0619(9) Uani 1 1 d . . .
H31 H 0.0905 -0.0339 0.4302 0.074 Uiso 1 1 calc R . .
C32 C 0.1909(3) 0.1212(3) 0.43831(10) 0.0578(9) Uani 1 1 d . . .
H32 H 0.1580 0.1705 0.4137 0.069 Uiso 1 1 calc R . .
C33 C 0.1924(4) -0.2729(3) 0.53084(11) 0.0644(9) Uani 1 1 d . . .
H33A H 0.1581 -0.2212 0.5577 0.077 Uiso 1 1 calc R . .
H33B H 0.2958 -0.2958 0.5294 0.077 Uiso 1 1 calc R . .
C35 C 0.1603(4) -0.4821(3) 0.57447(11) 0.0678(10) Uani 1 1 d . . .
H35A H 0.2636 -0.5012 0.5742 0.081 Uiso 1 1 calc R . .
H35B H 0.1222 -0.4310 0.6012 0.081 Uiso 1 1 calc R . .
C37 C 0.1327(4) -0.6934(3) 0.62030(10) 0.0652(9) Uani 1 1 d . . .
H37A H 0.0887 -0.6426 0.6466 0.078 Uiso 1 1 calc R . .
H37B H 0.2355 -0.7098 0.6217 0.078 Uiso 1 1 calc R . .
C36 C 0.1019(4) -0.6119(3) 0.57808(10) 0.0647(9) Uani 1 1 d . . .
H36A H 0.1425 -0.6646 0.5519 0.078 Uiso 1 1 calc R . .
H36B H -0.0011 -0.5932 0.5774 0.078 Uiso 1 1 calc R . .
C38 C 0.0774(4) -0.8261(3) 0.62207(10) 0.0636(9) Uani 1 1 d . . .
H38A H -0.0231 -0.8093 0.6172 0.076 Uiso 1 1 calc R . .
H38B H 0.1286 -0.8794 0.5972 0.076 Uiso 1 1 calc R . .
C34 C 0.1255(4) -0.3970(3) 0.53290(10) 0.0617(9) Uani 1 1 d . . .
H34A H 0.1605 -0.4480 0.5059 0.074 Uiso 1 1 calc R . .
H34B H 0.0224 -0.3731 0.5337 0.074 Uiso 1 1 calc R . .
C39 C 0.0916(4) -0.9070(3) 0.66551(10) 0.0651(9) Uani 1 1 d . . .
H39A H 0.0431 -0.8536 0.6907 0.078 Uiso 1 1 calc R . .
H39B H 0.1922 -0.9283 0.6699 0.078 Uiso 1 1 calc R . .
C40 C 0.0285(4) -1.0357(3) 0.66546(11) 0.0778(11) Uani 1 1 d . . .
H40A H -0.0679 -1.0144 0.6569 0.093 Uiso 1 1 calc R . .
H40B H 0.0851 -1.0928 0.6424 0.093 Uiso 1 1 calc R . .
C41 C 0.0221(5) -1.1122(4) 0.70936(13) 0.0989(13) Uani 1 1 d . . .
H41A H -0.0314 -1.0549 0.7328 0.119 Uiso 1 1 calc R . .
H41B H 0.1187 -1.1383 0.7174 0.119 Uiso 1 1 calc R . .
C42 C -0.0480(5) -1.2361(5) 0.70748(17) 0.1333(19) Uani 1 1 d . . .
H42A H -0.1403 -1.2119 0.6969 0.200 Uiso 1 1 calc R . .
H42B H -0.0594 -1.2757 0.7371 0.200 Uiso 1 1 calc R . .
H42C H 0.0114 -1.2986 0.6873 0.200 Uiso 1 1 calc R . .
C45 C 0.0759(4) 0.7427(4) 0.16462(10) 0.0630(9) Uani 1 1 d . . .
C44 C 0.1272(4) 0.6831(4) 0.20659(11) 0.0635(9) Uani 1 1 d . . .
C43 C 0.2068(3) 0.6641(3) 0.26939(11) 0.0602(9) Uani 1 1 d . . .
C50 C 0.0506(4) 0.8779(4) 0.15852(11) 0.0707(10) Uani 1 1 d . . .
H50 H 0.0750 0.9323 0.1798 0.085 Uiso 1 1 calc R . .
C49 C -0.0110(4) 0.9349(4) 0.12097(11) 0.0749(10) Uani 1 1 d . . .
H49 H -0.0278 1.0269 0.1173 0.090 Uiso 1 1 calc R . .
C47 C -0.0179(4) 0.7195(4) 0.09471(12) 0.0877(12) Uani 1 1 d . . .
H47 H -0.0390 0.6649 0.0729 0.105 Uiso 1 1 calc R . .
C48 C -0.0470(4) 0.8560(4) 0.08934(11) 0.0734(10) Uani 1 1 d . . .
C46 C 0.0417(4) 0.6644(4) 0.13201(12) 0.0842(11) Uani 1 1 d . . .
H46 H 0.0595 0.5724 0.1354 0.101 Uiso 1 1 calc R . .
C52 C -0.2461(4) 1.0556(4) 0.00630(12) 0.0887(12) Uani 1 1 d . . .
H52A H -0.1846 1.0175 -0.0198 0.106 Uiso 1 1 calc R . .
H52B H -0.3261 1.0066 0.0118 0.106 Uiso 1 1 calc R . .
C53 C -0.3025(5) 1.1977(4) -0.00445(13) 0.0945(13) Uani 1 1 d . . .
H53A H -0.2223 1.2463 -0.0105 0.113 Uiso 1 1 calc R . .
H53B H -0.3625 1.2362 0.0219 0.113 Uiso 1 1 calc R . .
C51 C -0.1629(4) 1.0377(4) 0.04657(12) 0.0863(12) Uani 1 1 d . . .
H51A H -0.0833 1.0874 0.0420 0.104 Uiso 1 1 calc R . .
H51B H -0.2243 1.0700 0.0735 0.104 Uiso 1 1 calc R . .
C58 C -0.7047(5) 1.5401(4) -0.13774(14) 0.1045(14) Uani 1 1 d . . .
H58A H -0.7793 1.4851 -0.1313 0.125 Uiso 1 1 calc R . .
H58B H -0.6487 1.5088 -0.1657 0.125 Uiso 1 1 calc R . .
C54 C -0.3893(5) 1.2160(4) -0.04479(13) 0.0994(13) Uani 1 1 d . . .
H54A H -0.3284 1.1787 -0.0711 0.119 Uiso 1 1 calc R . .
H54B H -0.4680 1.1654 -0.0389 0.119 Uiso 1 1 calc R . .
C56 C -0.5409(5) 1.3743(4) -0.09408(14) 0.1113(15) Uani 1 1 d . . .
H56A H -0.4818 1.3434 -0.1216 0.134 Uiso 1 1 calc R . .
H56B H -0.6151 1.3187 -0.0881 0.134 Uiso 1 1 calc R . .
C55 C -0.4487(5) 1.3549(4) -0.05560(16) 0.1163(16) Uani 1 1 d . . .
H55A H -0.3695 1.4043 -0.0629 0.140 Uiso 1 1 calc R . .
H55B H -0.5054 1.3935 -0.0287 0.140 Uiso 1 1 calc R . .
C59 C -0.7749(6) 1.6760(5) -0.14609(18) 0.1284(17) Uani 1 1 d . . .
H59A H -0.7007 1.7316 -0.1520 0.154 Uiso 1 1 calc R . .
H59B H -0.8328 1.7068 -0.1184 0.154 Uiso 1 1 calc R . .
C57 C -0.6116(6) 1.5151(5) -0.10217(17) 0.1314(18) Uani 1 1 d . . .
H57A H -0.6673 1.5463 -0.0741 0.158 Uiso 1 1 calc R . .
H57B H -0.5364 1.5695 -0.1087 0.158 Uiso 1 1 calc R . .
C60 C -0.8665(6) 1.6998(5) -0.18279(16) 0.1333(18) Uani 1 1 d . . .
H60A H -0.8206 1.6505 -0.2088 0.200 Uiso 1 1 calc R . .
H60B H -0.8818 1.7929 -0.1904 0.200 Uiso 1 1 calc R . .
H60C H -0.9570 1.6714 -0.1732 0.200 Uiso 1 1 calc R . .
O6 O 0.1549(2) -0.1963(2) 0.49140(7) 0.0676(6) Uani 1 1 d . . .
O2 O 0.5170(2) 0.9473(2) 0.39566(7) 0.0668(6) Uani 1 1 d . . .
O4 O 0.6160(3) 1.5800(2) 0.25322(7) 0.0824(8) Uani 1 1 d . . .
O3 O 0.1707(3) 0.5462(2) 0.26128(8) 0.0885(8) Uani 1 1 d . . .
N4 N 0.4095(3) 0.3570(3) 0.47487(9) 0.0668(8) Uani 1 1 d . . .
O5 O -0.1114(3) 0.8997(3) 0.05160(8) 0.0943(8) Uani 1 1 d . . .
O1 O 0.4225(2) 0.4786(2) 0.45061(7) 0.0664(6) Uani 1 1 d . . .
N3 N 0.2787(3) 0.3776(3) 0.41576(8) 0.0559(7) Uani 1 1 d . . .
N6 N 0.1827(3) 0.7517(3) 0.23755(9) 0.0627(7) Uani 1 1 d . . .
N2 N 0.5654(3) 1.0723(3) 0.38782(9) 0.0664(8) Uani 1 1 d . . .
N1 N 0.4368(3) 1.0305(3) 0.33230(8) 0.0611(7) Uani 1 1 d . . .
N5 N 0.1166(4) 0.5608(3) 0.21867(10) 0.0939(11) Uani 1 1 d . . .

loop_
_atom_site_aniso_label
_atom_site_aniso_U_11
_atom_site_aniso_U_22
_atom_site_aniso_U_33
_atom_site_aniso_U_23
_atom_site_aniso_U_13
_atom_site_aniso_U_12
C5 0.060(2) 0.045(2) 0.0561(19) 0.0036(16) -0.0042(16) -0.0110(17)
C1 0.058(2) 0.051(2) 0.0546(19) 0.0010(16) -0.0068(16) -0.0135(17)
C8 0.059(2) 0.054(2) 0.0535(19) -0.0070(17) -0.0033(16) -0.0108(17)
C3 0.061(2) 0.057(2) 0.0513(19) -0.0013(16) -0.0046(16) -0.0115(17)
C7 0.059(2) 0.060(2) 0.0466(18) -0.0033(17) -0.0067(16) -0.0110(17)
C4 0.060(2) 0.057(2) 0.0505(18) -0.0007(16) -0.0056(15) -0.0084(17)
C2 0.060(2) 0.057(2) 0.0561(19) 0.0061(16) -0.0056(16) -0.0110(18)
C9 0.066(2) 0.054(2) 0.0559(19) -0.0025(17) -0.0061(17) -0.0184(18)
C12 0.075(2) 0.060(2) 0.061(2) -0.0008(19) -0.0011(18) -0.0213(19)
C6 0.059(2) 0.052(2) 0.061(2) 0.0007(17) -0.0103(16) -0.0139(16)
C13 0.074(2) 0.061(2) 0.073(2) -0.0066(19) -0.0135(19) -0.0231(19)
C14 0.072(2) 0.060(2) 0.070(2) 0.0011(19) -0.0180(18) -0.0138(19)
C11 0.091(3) 0.075(3) 0.057(2) 0.0047(19) -0.0168(19) -0.029(2)
C10 0.079(3) 0.065(2) 0.069(2) -0.0005(19) -0.0131(19) -0.032(2)
C17 0.103(4) 0.086(3) 0.107(3) 0.016(3) 0.002(3) -0.030(3)
C15 0.093(3) 0.070(3) 0.092(3) 0.003(2) -0.009(2) -0.037(2)
C16 0.107(4) 0.086(3) 0.097(3) 0.009(2) -0.006(3) -0.043(3)
C21 0.136(6) 0.181(7) 0.234(8) 0.063(6) -0.061(5) -0.039(5)
C19 0.138(5) 0.127(5) 0.155(5) 0.045(4) -0.032(4) -0.027(4)
C18 0.128(4) 0.106(4) 0.111(3) 0.027(3) -0.018(3) -0.039(3)
C20 0.161(6) 0.147(5) 0.201(6) 0.059(5) -0.074(5) -0.057(5)
C22 0.155(6) 0.170(6) 0.235(8) 0.056(6) -0.096(6) -0.043(5)
C23 0.211(9) 0.191(8) 0.189(8) -0.014(6) -0.061(7) -0.035(7)
C24 0.244(9) 0.207(8) 0.186(7) -0.024(6) -0.094(7) -0.004(6)
C26 0.0502(19) 0.054(2) 0.0480(18) -0.0041(16) -0.0080(15) -0.0061(16)
C27 0.0522(19) 0.050(2) 0.0478(17) -0.0008(15) -0.0081(15) -0.0055(16)
C30 0.064(2) 0.047(2) 0.0543(19) 0.0026(16) -0.0064(17) -0.0101(17)
C28 0.067(2) 0.063(2) 0.0555(19) 0.0058(17) -0.0198(17) -0.0196(18)
C25 0.056(2) 0.052(2) 0.055(2) 0.0037(16) -0.0067(16) -0.0117(18)
C29 0.069(2) 0.060(2) 0.0565(19) 0.0094(17) -0.0212(17) -0.0138(18)
C31 0.068(2) 0.061(2) 0.062(2) 0.0019(18) -0.0246(17) -0.0156(18)
C32 0.066(2) 0.056(2) 0.0534(19) 0.0085(16) -0.0190(16) -0.0110(18)
C33 0.067(2) 0.058(2) 0.069(2) 0.0102(18) -0.0114(18) -0.0126(18)
C35 0.077(2) 0.061(2) 0.070(2) 0.0083(18) -0.0121(18) -0.0216(19)
C37 0.073(2) 0.058(2) 0.067(2) 0.0018(17) -0.0126(18) -0.0170(19)
C36 0.074(2) 0.059(2) 0.062(2) 0.0004(17) -0.0066(18) -0.0172(19)
C38 0.073(2) 0.056(2) 0.062(2) -0.0010(17) -0.0045(18) -0.0140(19)
C34 0.069(2) 0.053(2) 0.065(2) 0.0024(16) -0.0063(17) -0.0146(18)
C39 0.074(2) 0.059(2) 0.060(2) 0.0024(17) -0.0043(17) -0.0098(19)
C40 0.091(3) 0.066(3) 0.074(2) 0.008(2) -0.005(2) -0.012(2)
C41 0.118(4) 0.086(3) 0.094(3) 0.029(2) -0.014(3) -0.028(3)
C42 0.138(4) 0.105(4) 0.165(5) 0.052(3) -0.024(4) -0.053(3)
C45 0.074(2) 0.065(3) 0.056(2) 0.0003(18) -0.0169(17) -0.0214(19)
C44 0.070(2) 0.057(2) 0.068(2) 0.0006(19) -0.0143(18) -0.0171(19)
C43 0.066(2) 0.056(2) 0.061(2) 0.0027(18) -0.0105(17) -0.0174(18)
C50 0.089(3) 0.071(3) 0.056(2) -0.0038(18) -0.0173(19) -0.019(2)
C49 0.095(3) 0.069(3) 0.065(2) 0.003(2) -0.022(2) -0.017(2)
C47 0.123(3) 0.078(3) 0.071(2) -0.007(2) -0.041(2) -0.019(3)
C48 0.092(3) 0.078(3) 0.054(2) 0.000(2) -0.0161(19) -0.018(2)
C46 0.115(3) 0.067(3) 0.077(2) 0.001(2) -0.033(2) -0.017(2)
C52 0.099(3) 0.097(3) 0.074(2) 0.004(2) -0.030(2) -0.011(2)
C53 0.101(3) 0.104(3) 0.078(3) 0.005(2) -0.024(2) -0.004(3)
C51 0.099(3) 0.081(3) 0.078(3) 0.005(2) -0.023(2) -0.004(2)
C58 0.115(4) 0.110(4) 0.093(3) 0.013(3) -0.030(3) -0.020(3)
C54 0.110(3) 0.101(3) 0.087(3) 0.010(2) -0.034(3) -0.004(3)
C56 0.134(4) 0.109(4) 0.097(3) 0.013(3) -0.047(3) -0.015(3)
C55 0.125(4) 0.105(4) 0.121(4) 0.004(3) -0.051(3) 0.002(3)
C59 0.139(5) 0.096(4) 0.148(4) -0.006(3) -0.046(4) 0.011(3)
C57 0.160(5) 0.105(4) 0.137(4) 0.000(3) -0.072(4) -0.004(4)
C60 0.139(4) 0.141(5) 0.116(4) -0.003(3) -0.038(3) 0.011(4)
O6 0.0842(17) 0.0585(16) 0.0665(14) 0.0114(12) -0.0223(12) -0.0232(13)
O2 0.0789(16) 0.0624(16) 0.0647(14) 0.0064(11) -0.0216(12) -0.0200(13)
O4 0.110(2) 0.0733(18) 0.0738(15) 0.0130(13) -0.0155(14) -0.0426(16)
O3 0.130(2) 0.0643(18) 0.0873(17) 0.0166(13) -0.0511(16) -0.0391(16)
N4 0.079(2) 0.0584(19) 0.0692(17) 0.0142(15) -0.0253(15) -0.0216(15)
O5 0.132(2) 0.087(2) 0.0693(16) 0.0023(14) -0.0413(16) -0.0118(17)
O1 0.0748(16) 0.0616(16) 0.0704(14) 0.0113(12) -0.0249(12) -0.0238(12)
N3 0.0620(18) 0.0547(18) 0.0512(15) 0.0053(13) -0.0100(13) -0.0082(15)
N6 0.0710(19) 0.0627(19) 0.0583(16) 0.0022(15) -0.0139(14) -0.0187(15)
N2 0.083(2) 0.0593(19) 0.0639(18) 0.0056(14) -0.0201(15) -0.0244(16)
N1 0.0721(19) 0.0576(19) 0.0577(16) 0.0011(15) -0.0097(14) -0.0215(15)
N5 0.137(3) 0.074(2) 0.087(2) 0.0081(18) -0.058(2) -0.035(2)

loop_
_atom_type_symbol
_atom_type_description
_atom_type_scat_dispersion_real
_atom_type_scat_dispersion_imag
_atom_type_scat_source
C C 0.0033 0.0016 'International Tables Vol C Tables 4.2.6.8 and 6.1.1.4'
H H 0.0000 0.0000 'International Tables Vol C Tables 4.2.6.8 and 6.1.1.4'
N N 0.0061 0.0033 'International Tables Vol C Tables 4.2.6.8 and 6.1.1.4'
O O 0.0106 0.0060 'International Tables Vol C Tables 4.2.6.8 and 6.1.1.4'

loop_
_geom_angle_atom_site_label_1
_geom_angle_atom_site_label_2
_geom_angle_atom_site_label_3
_geom_angle
_geom_angle_site_symmetry_1
_geom_angle_site_symmetry_3
C4 C5 C6 120.7(3) . .
C4 C5 C25 122.3(3) . .
C6 C5 C25 117.0(3) . .
C2 C1 C6 119.0(3) . .
C2 C1 C43 119.1(3) . .
C6 C1 C43 121.9(3) . .
N2 C8 N1 114.6(3) . .
N2 C8 C9 124.2(3) . .
N1 C8 C9 121.2(3) . .
C2 C3 C4 119.7(3) . .
C2 C3 C7 117.0(3) . .
C4 C3 C7 123.2(3) . .
N1 C7 O2 113.7(3) . .
N1 C7 C3 126.3(3) . .
O2 C7 C3 119.9(3) . .
C5 C4 C3 119.2(3) . .
C1 C2 C3 121.1(3) . .
C14 C9 C10 117.8(3) . .
C14 C9 C8 122.6(3) . .
C10 C9 C8 119.6(3) . .
O4 C12 C13 125.3(3) . .
O4 C12 C11 115.2(3) . .
C13 C12 C11 119.5(3) . .
C1 C6 C5 120.3(3) . .
C12 C13 C14 119.6(3) . .
C13 C14 C9 121.7(3) . .
C10 C11 C12 120.1(3) . .
C11 C10 C9 121.3(3) . .
C16 C17 C18 117.1(4) . .
O4 C15 C16 107.1(3) . .
C17 C16 C15 115.5(3) . .
C20 C21 C22 119.4(6) . .
C18 C19 C20 116.3(5) . .
C19 C18 C17 113.5(4) . .
C21 C20 C19 120.3(6) . .
C23 C22 C21 119.4(7) . .
C22 C23 C24 121.6(8) . .
N4 C26 N3 113.5(3) . .
N4 C26 C27 124.3(3) . .
N3 C26 C27 122.2(3) . .
C28 C27 C32 118.1(3) . .
C28 C27 C26 121.6(3) . .
C32 C27 C26 120.3(3) . .
O6 C30 C29 125.1(3) . .
O6 C30 C31 115.3(3) . .
C29 C30 C31 119.6(3) . .
C29 C28 C27 121.6(3) . .
N3 C25 O1 113.5(3) . .
N3 C25 C5 126.7(3) . .
O1 C25 C5 119.8(3) . .
C28 C29 C30 119.6(3) . .
C32 C31 C30 119.5(3) . .
C31 C32 C27 121.5(3) . .
O6 C33 C34 108.9(3) . .
C36 C35 C34 114.8(3) . .
C36 C37 C38 113.0(3) . .
C35 C36 C37 114.3(3) . .
C39 C38 C37 115.8(3) . .
C33 C34 C35 111.4(3) . .
C38 C39 C40 112.7(3) . .
C41 C40 C39 115.6(3) . .
C40 C41 C42 112.8(4) . .
C50 C45 C46 118.3(3) . .
C50 C45 C44 120.7(3) . .
C46 C45 C44 120.8(3) . .
N5 C44 N6 114.0(3) . .
N5 C44 C45 121.9(3) . .
N6 C44 C45 124.0(3) . .
N6 C43 O3 113.5(3) . .
N6 C43 C1 128.8(3) . .
O3 C43 C1 117.7(3) . .
C45 C50 C49 120.9(3) . .
C48 C49 C50 120.2(3) . .
C46 C47 C48 120.2(3) . .
C49 C48 O5 125.8(4) . .
C49 C48 C47 119.1(3) . .
O5 C48 C47 115.0(3) . .
C47 C46 C45 121.3(4) . .
C53 C52 C51 113.9(3) . .
C52 C53 C54 114.1(3) . .
O5 C51 C52 107.8(3) . .
C57 C58 C59 119.2(4) . .
C55 C54 C53 115.3(4) . .
C57 C56 C55 115.5(4) . .
C54 C55 C56 115.9(4) . .
C58 C59 C60 118.5(4) . .
C58 C57 C56 118.3(4) . .
C30 O6 C33 117.8(2) . .
C7 O2 N2 105.8(2) . .
C12 O4 C15 119.1(3) . .
C43 O3 N5 105.8(2) . .
C26 N4 O1 103.8(2) . .
C48 O5 C51 118.8(3) . .
C25 O1 N4 105.9(2) . .
C25 N3 C26 103.3(3) . .
C43 N6 C44 103.0(3) . .
C8 N2 O2 103.2(2) . .
C7 N1 C8 102.6(3) . .
C44 N5 O3 103.7(3) . .

loop_
_geom_bond_atom_site_label_1
_geom_bond_atom_site_label_2
_geom_bond_distance
_geom_bond_site_symmetry_2
C5 C4 1.382(4) .
C5 C6 1.395(4) .
C5 C25 1.459(4) .
C1 C2 1.388(4) .
C1 C6 1.395(4) .
C1 C43 1.460(4) .
C8 N2 1.305(4) .
C8 N1 1.382(4) .
C8 C9 1.465(4) .
C3 C2 1.389(4) .
C3 C4 1.408(4) .
C3 C7 1.471(4) .
C7 N1 1.294(4) .
C7 O2 1.345(3) .
C9 C14 1.385(4) .
C9 C10 1.387(4) .
C12 O4 1.362(4) .
C12 C13 1.379(4) .
C12 C11 1.390(4) .
C13 C14 1.381(4) .
C11 C10 1.373(4) .
C17 C16 1.478(5) .
C17 C18 1.513(5) .
C15 O4 1.440(4) .
C15 C16 1.494(5) .
C21 C20 1.427(7) .
C21 C22 1.499(8) .
C19 C18 1.493(6) .
C19 C20 1.496(6) .
C22 C23 1.349(8) .
C23 C24 1.391(8) .
C26 N4 1.311(4) .
C26 N3 1.390(3) .
C26 C27 1.458(4) .
C27 C28 1.379(4) .
C27 C32 1.388(4) .
C30 O6 1.366(3) .
C30 C29 1.387(4) .
C30 C31 1.394(4) .
C28 C29 1.376(4) .
C25 N3 1.296(4) .
C25 O1 1.344(3) .
C31 C32 1.372(4) .
C33 O6 1.436(3) .
C33 C34 1.499(4) .
C35 C36 1.509(4) .
C35 C34 1.524(4) .
C37 C36 1.514(4) .
C37 C38 1.524(4) .
C38 C39 1.517(4) .
C39 C40 1.526(4) .
C40 C41 1.498(4) .
C41 C42 1.524(5) .
C45 C50 1.369(4) .
C45 C46 1.379(4) .
C45 C44 1.472(4) .
C44 N5 1.300(4) .
C44 N6 1.378(4) .
C43 N6 1.294(4) .
C43 O3 1.338(4) .
C50 C49 1.390(4) .
C49 C48 1.368(4) .
C47 C46 1.369(5) .
C47 C48 1.381(5) .
C48 O5 1.371(4) .
C52 C53 1.498(5) .
C52 C51 1.504(5) .
C53 C54 1.527(5) .
C51 O5 1.422(4) .
C58 C57 1.451(5) .
C58 C59 1.465(5) .
C54 C55 1.476(5) .
C56 C57 1.508(5) .
C56 C55 1.513(5) .
C59 C60 1.467(6) .
O2 N2 1.424(3) .
O3 N5 1.420(3) .
N4 O1 1.427(3) .
